data_7205144
loop_
_publ_author_name
'Gaeta, Carmine'
'Troisi, Francesco'
'Spagna, Riccardo'
'Camalli, Mercedes'
'Campi, Gaetano'
'Neri, Placido'

_publ_section_title
;
 Solid-state assembly of calixcyclitol derivatives
;
_journal_issue 2
_journal_name_full CrystEngComm
_journal_page_first 467
_journal_paper_doi 10.1039/c0ce00099j
_journal_volume 13
_journal_year 2011
_chemical_compound_source
;
;
_chemical_formula_moiety ' C44 H66 O10, C2 H3 N, C H Cl3'
_chemical_formula_sum 'C47 H70 Cl3 N O10'
_chemical_formula_weight 915.39
_chemical_name_systematic ?
_space_group_IT_number 14
_symmetry_cell_setting monoclinic
_symmetry_Int_Tables_number 14
_symmetry_space_group_name_Hall '-P 2ybc'
_symmetry_space_group_name_H-M 'P 1 21/c 1'
_cell_angle_alpha 90.00
_cell_angle_beta 91.43(2)
_cell_angle_gamma 90.00
_cell_formula_units_Z 4
_cell_length_a 17.706(3)
_cell_length_b 12.622(2)
_cell_length_c 21.853(4)
_cell_measurement_radiation CuK\a
_cell_measurement_reflns_used 25
_cell_measurement_temperature 293
_cell_measurement_theta_max 30.00
_cell_measurement_theta_min 15.00
_cell_measurement_wavelength 1.54178
_cell_volume 4882.3(14)
_computing_cell_refinement ' MSC/AFC DiffractometerControl Software (MSC,1988)'
_computing_data_collection ' MSC/AFC DiffractometerControl Software (MSC,1988)'
_computing_data_reduction 'TEXSAN Process (MSC,1985)'
_computing_molecular_graphics
; SIR2008 (part of IL MILIONE structure determination and refinement package)
Burla, M.C., Caliandro, R., Camalli, M., Carrozzini, B.,
Cascarano, G.L., De Caro, L., Giacovazzo, C., Polidori, G.,
Siliqi, D., Spagna, R.:
J. Appl. Crystallogr. 40, 609-613 (2007)
;
_computing_publication_material
; SIR2008 (part of IL MILIONE structure determination and refinement package)
Burla, M.C., Caliandro, R., Camalli, M., Carrozzini, B.,
Cascarano, G.L., De Caro, L., Giacovazzo, C., Polidori, G.,
Siliqi, D., Spagna, R.:
J. Appl. Crystallogr. 40, 609-613 (2007)
;
_computing_structure_refinement
; SIR2008 (part of IL MILIONE structure determination and refinement package)
Burla, M.C., Caliandro, R., Camalli, M., Carrozzini, B.,
Cascarano, G.L., De Caro, L., Giacovazzo, C., Polidori, G.,
Siliqi, D., Spagna, R.:
J. Appl. Crystallogr. 40, 609-613 (2007)
;
_computing_structure_solution
; SIR2008 (part of IL MILIONE structure determination and refinement package)
Burla, M.C., Caliandro, R., Camalli, M., Carrozzini, B.,
Cascarano, G.L., De Caro, L., Giacovazzo, C., Polidori, G.,
Siliqi, D., Spagna, R.:
J. Appl. Crystallogr. 40, 609-613 (2007)
;
_diffrn_ambient_temperature 293
_diffrn_measured_fraction_theta_full 62.07
_diffrn_measured_fraction_theta_max 62.07
_diffrn_measurement_device 'Rigaku AFC-5 Diffractometer'
_diffrn_measurement_method 'profile data from \q/2\q scans'
_diffrn_radiation_detector 'scintillation detector'
_diffrn_radiation_monochromator graphite
_diffrn_radiation_source 'rotation anode generator'
_diffrn_radiation_type CuK\a
_diffrn_radiation_wavelength 1.54178
_diffrn_reflns_av_R_equivalents 0.053
_diffrn_reflns_av_unetI/netI 3.824
_diffrn_reflns_limit_h_max 17
_diffrn_reflns_limit_h_min 0
_diffrn_reflns_limit_k_max 14
_diffrn_reflns_limit_k_min 0
_diffrn_reflns_limit_l_max 24
_diffrn_reflns_limit_l_min -24
_diffrn_reflns_number 7616
_diffrn_reflns_theta_full 62.07
_diffrn_reflns_theta_max 62.07
_diffrn_reflns_theta_min 4.04
_diffrn_standards_decay_% 10
_diffrn_standards_interval_count 100
_diffrn_standards_number 3
_exptl_absorpt_coefficient_mu 2.149
_exptl_absorpt_correction_T_max 0.725
_exptl_absorpt_correction_T_min 0.661
_exptl_absorpt_correction_type empirical
_exptl_crystal_colour colourless
_exptl_crystal_density_diffrn 1.238
_exptl_crystal_description 'irregular prism'
_exptl_crystal_F_000 1936
_exptl_crystal_size_max 0.40
_exptl_crystal_size_mid 0.18
_exptl_crystal_size_min 0.15
_refine_diff_density_max 0.44
_refine_diff_density_min -0.30
_refine_diff_density_rms 0.07
_refine_ls_abs_structure_details
;
;
_refine_ls_extinction_method none
_refine_ls_goodness_of_fit_all 0.960
_refine_ls_goodness_of_fit_gt 0.935
_refine_ls_goodness_of_fit_ref 0.935
_refine_ls_hydrogen_treatment constr
_refine_ls_matrix_type full
_refine_ls_number_constraints 0
_refine_ls_number_parameters 540
_refine_ls_number_reflns 4561
_refine_ls_number_restraints 2
_refine_ls_R_factor_all 0.163
_refine_ls_R_factor_gt 0.099
_refine_ls_shift/su_max 0.008
_refine_ls_shift/su_mean 0.001
_refine_ls_structure_factor_coef F
_refine_ls_weighting_details ' w=1/(0.0005+0.4098*F+0.0098*F^2^)'
_refine_ls_weighting_scheme calc
_refine_ls_wR_factor_all 0.274
_refine_ls_wR_factor_gt 0.154
_refine_ls_wR_factor_ref 0.154
_reflns_d_resolution_high 0.873
_reflns_d_resolution_low 10.929
_reflns_limit_h_max 17
_reflns_limit_h_min 0
_reflns_limit_k_max 14
_reflns_limit_k_min 0
_reflns_limit_l_max 24
_reflns_limit_l_min -24
_reflns_number_gt 4561
_reflns_number_total 7245
_reflns_threshold_expression ' F >3.0 \s(F) '
_cod_data_source_file C0CE00099J.TXT
_cod_data_source_block 3
_cod_depositor_comments
;
The following automatic conversions were performed:
'_symmetry_cell_setting' value 'Monoclinic' changed to 'monoclinic'
according to '/home/saulius/struct/CIF-dictionaries/cif_core.dic'
dictionary named 'cif_core.dic' version 2.4.1 from
2010-06-29.

'_refine_ls_matrix_type' value 'Full' changed to 'full'
according to '/home/saulius/struct/CIF-dictionaries/cif_core.dic'
dictionary named 'cif_core.dic' version 2.4.1 from
2010-06-29.

'_atom_site_thermal_displace_type' value 'uani' changed to
'Uani' according to '/home/saulius/struct/CIF-dictionaries/cif_core.dic'
dictionary named 'cif_core.dic' version 2.4.1 from 2010-06-29 (59
times).

'_atom_site_thermal_displace_type' value 'uiso' changed to 'Uiso'
according to '/home/saulius/struct/CIF-dictionaries/cif_core.dic'
dictionary named 'cif_core.dic' version 2.4.1 from 2010-06-29 (63 times).

Automatic conversion script
Id: cif_fix_enum 1555 2011-01-17 13:19:09Z saulius 
;
_cod_original_sg_symbol_H-M 'P 21/c'
_cod_database_code 7205144

loop_
_symmetry_equiv_pos_site_id
_symmetry_equiv_pos_as_xyz
1 +x,+y,+z
2 -x,1/2+y,1/2-z
3 -x,-y,-z
4 +x,1/2-y,1/2+z

loop_
_atom_site_aniso_label
_atom_site_aniso_U_11
_atom_site_aniso_U_12
_atom_site_aniso_U_13
_atom_site_aniso_U_22
_atom_site_aniso_U_23
_atom_site_aniso_U_33
Cl1 0.154(3) -0.005(2) -0.003(3) 0.140(2) 0.036(3) 0.278(4)
Cl2 0.262(7) 0.036(5) -0.003(7) 0.332(9) 0.166(7) 0.42(1)
Cl3 0.231(6) 0.012(4) 0.101(6) 0.204(4) -0.121(6) 0.49(1)
O1 0.058(2) -0.000(1) -0.007(1) 0.063(2) 0.003(1) 0.057(2)
O2 0.056(2) 0.006(1) -0.005(1) 0.033(1) 0.003(1) 0.057(1)
O3 0.060(2) -0.003(2) -0.007(2) 0.070(2) -0.005(2) 0.072(2)
O4 0.063(2) 0.007(1) 0.006(1) 0.062(2) -0.004(1) 0.060(2)
O5 0.071(2) 0.007(1) -0.002(1) 0.056(2) 0.007(1) 0.044(1)
O6 0.118(3) -0.002(2) -0.016(2) 0.061(2) -0.012(2) 0.066(2)
O7 0.066(2) -0.002(1) -0.002(1) 0.037(1) -0.009(1) 0.070(2)
O8 0.079(2) -0.016(2) -0.010(1) 0.080(2) 0.005(1) 0.049(2)
O9 0.076(3) 0.003(2) 0.012(2) 0.090(3) -0.004(2) 0.067(2)
O10 0.076(2) 0.002(2) -0.002(2) 0.064(2) -0.011(1) 0.066(2)
C1 0.055(3) -0.009(2) 0.005(2) 0.046(2) 0.008(2) 0.064(2)
C2 0.066(3) 0.004(2) -0.000(2) 0.045(2) -0.007(2) 0.058(2)
C3 0.064(3) 0.005(2) 0.001(2) 0.040(2) -0.002(2) 0.074(3)
C4 0.066(3) 0.011(2) 0.002(2) 0.047(2) 0.004(2) 0.067(3)
C5 0.057(3) 0.010(2) -0.001(2) 0.054(2) 0.000(2) 0.073(3)
C6 0.062(3) 0.004(2) 0.010(2) 0.041(2) -0.000(2) 0.051(2)
C7 0.075(4) 0.027(3) -0.011(3) 0.099(4) 0.015(3) 0.088(4)
C8 0.058(5) 0.073(8) -0.004(5) 0.36(2) 0.03(1) 0.158(9)
C9 0.129(9) 0.025(8) -0.08(1) 0.17(1) 0.15(1) 0.44(3)
C10 0.116(9) 0.11(1) -0.11(1) 0.49(3) -0.21(2) 0.26(2)
C11 0.063(3) 0.004(2) 0.016(2) 0.048(2) -0.004(2) 0.061(2)
C12 0.048(2) 0.008(2) 0.009(2) 0.038(2) 0.005(2) 0.048(2)
C13 0.043(2) -0.010(1) -0.008(2) 0.035(2) 0.007(1) 0.051(2)
C14 0.065(3) 0.012(2) 0.011(2) 0.048(2) 0.001(2) 0.073(3)
C15 0.052(3) 0.001(2) 0.004(2) 0.044(2) -0.006(2) 0.047(2)
C16 0.049(3) 0.012(2) 0.006(2) 0.027(2) -0.007(2) 0.064(2)
C17 0.047(2) -0.002(2) 0.006(2) 0.036(2) 0.005(2) 0.068(2)
C18 0.093(4) -0.000(3) 0.032(3) 0.052(3) 0.011(2) 0.080(3)
C19 0.072(5) -0.013(4) 0.030(5) 0.099(5) -0.036(5) 0.199(9)
C20 0.121(6) 0.033(4) 0.086(5) 0.083(4) 0.064(5) 0.168(7)
C21 0.130(7) 0.033(4) 0.066(5) 0.071(4) 0.008(4) 0.142(6)
C22 0.054(3) 0.022(2) 0.012(2) 0.039(2) 0.021(2) 0.076(3)
C23 0.057(3) 0.006(2) -0.003(2) 0.047(2) 0.006(2) 0.076(3)
C24 0.069(3) -0.005(2) 0.009(2) 0.051(2) 0.009(2) 0.062(2)
C25 0.071(3) 0.003(2) -0.004(2) 0.049(2) 0.004(2) 0.065(3)
C26 0.060(3) -0.007(2) 0.005(2) 0.049(2) 0.003(2) 0.070(3)
C27 0.070(3) -0.007(2) 0.008(2) 0.041(2) -0.000(2) 0.078(3)
C28 0.068(3) 0.003(2) -0.004(2) 0.046(2) -0.008(2) 0.062(3)
C29 0.051(3) 0.002(3) 0.006(2) 0.093(4) -0.006(3) 0.081(3)
C30 0.075(6) -0.02(1) -0.015(5) 0.54(3) -0.11(1) 0.109(6)
C31 0.13(1) -0.09(2) -0.15(2) 0.53(4) 0.32(3) 0.43(3)
C32 0.088(7) 0.05(1) -0.08(1) 0.43(3) -0.37(3) 0.47(3)
C33 0.071(3) 0.007(2) 0.002(2) 0.041(2) 0.004(2) 0.069(3)
C34 0.063(3) -0.002(2) 0.003(2) 0.050(2) -0.002(2) 0.057(2)
C35 0.053(3) -0.011(2) 0.008(2) 0.047(2) 0.000(2) 0.065(2)
C36 0.052(3) 0.009(2) 0.005(2) 0.069(3) 0.006(2) 0.049(2)
C37 0.069(3) 0.003(2) -0.014(2) 0.058(3) -0.000(2) 0.072(3)
C38 0.053(3) -0.007(2) -0.003(2) 0.041(2) -0.012(2) 0.062(2)
C39 0.046(3) 0.006(2) -0.009(2) 0.054(2) -0.007(2) 0.059(2)
C40 0.073(4) -0.008(3) 0.003(3) 0.063(3) 0.003(3) 0.096(4)
C41 0.055(4) -0.012(4) 0.025(4) 0.154(7) 0.049(5) 0.144(6)
C42 0.070(4) -0.001(4) 0.028(4) 0.106(5) -0.013(5) 0.157(7)
C43 0.060(4) 0.012(4) -0.032(3) 0.149(6) -0.002(4) 0.098(4)
C44 0.055(3) -0.011(2) -0.010(2) 0.044(2) -0.001(2) 0.066(3)
C45 0.136(8) 0.027(4) -0.013(6) 0.066(4) -0.008(4) 0.162(8)
C46 0.115(8) 0.048(7) -0.008(7) 0.19(1) 0.040(8) 0.162(9)

loop_
_atom_site_label
_atom_site_fract_x
_atom_site_fract_y
_atom_site_fract_z
_atom_site_occupancy
_atom_site_U_iso_or_equiv
_atom_site_thermal_displace_type
_atom_site_type_symbol
_atom_site_symmetry_multiplicity
_atom_site_refinement_flags
Cl1 -0.1101(2) 0.3885(3) 0.0940(2) 1.000 0.191(2) Uani cl 4 .
Cl2 -0.0505(5) 0.2364(6) 0.1746(4) 1.000 0.339(5) Uani cl 4 .
Cl3 -0.1127(3) 0.1780(5) 0.0570(4) 1.000 0.307(4) Uani cl 4 .
O1 0.4366(2) 0.3791(3) 0.2472(1) 1.000 0.059(1) Uani o 4 .
O2 0.4905(2) 0.2608(2) 0.1499(1) 1.000 0.049(1) Uani o 4 .
O3 0.4622(2) 0.1025(3) 0.2898(2) 1.000 0.067(1) Uani o 4 .
O4 0.4187(2) 0.2613(2) 0.3662(1) 1.000 0.061(1) Uani o 4 .
O5 0.4807(2) 0.3928(2) -0.0007(1) 1.000 0.057(1) Uani o 4 .
O6 0.5024(3) 0.1909(3) -0.0233(2) 1.000 0.082(1) Uani o 4 .
O7 0.5385(2) 0.0394(2) 0.0502(1) 1.000 0.058(1) Uani o 4 .
O8 0.3326(2) 0.1645(3) 0.4581(1) 1.000 0.070(1) Uani o 4 .
O9 0.2134(2) 0.2923(3) 0.4806(2) 1.000 0.077(1) Uani o 4 .
O10 0.3348(2) 0.4027(3) 0.4381(2) 1.000 0.069(1) Uani o 4 .
N1 0.2604(8) 0.7404(9) 0.2931(6) 1.000 0.183(4) Uiso n 4 .
C1 0.3672(3) 0.4145(3) 0.2255(2) 1.000 0.055(1) Uani c 4 .
C2 0.3120(3) 0.4461(3) 0.2666(2) 1.000 0.056(1) Uani c 4 .
C3 0.2434(3) 0.4758(3) 0.2437(2) 1.000 0.059(2) Uani c 4 .
C4 0.2248(3) 0.4766(3) 0.1809(2) 1.000 0.060(2) Uani c 4 .
C5 0.2822(3) 0.4489(4) 0.1410(2) 1.000 0.061(2) Uani c 4 .
C6 0.3538(3) 0.4224(3) 0.1621(2) 1.000 0.051(1) Uani c 4 .
C7 0.1460(4) 0.5054(5) 0.1563(3) 1.000 0.088(2) Uani c 4 .
C8 0.0866(5) 0.506(1) 0.2020(5) 1.000 0.191(8) Uani c 4 .
C9 0.1526(7) 0.621(1) 0.1329(9) 1.000 0.25(1) Uani c 4 .
C10 0.1230(7) 0.440(2) 0.1047(7) 1.000 0.29(1) Uani c 4 .
C11 0.4184(3) 0.4191(3) 0.1176(2) 1.000 0.057(1) Uani c 4 .
C12 0.4513(2) 0.3156(3) 0.0987(2) 1.000 0.044(1) Uani c 4 .
C13 0.5111(2) 0.3352(3) 0.0503(2) 1.000 0.043(1) Uani c 4 .
C14 0.5471(3) 0.2282(3) 0.0279(2) 1.000 0.062(2) Uani c 4 .
C15 0.5403(2) 0.1407(3) 0.0784(2) 1.000 0.048(1) Uani c 4 .
C16 0.4716(2) 0.1583(3) 0.1193(2) 1.000 0.047(1) Uani c 4 .
C17 0.4065(2) 0.2152(3) 0.0859(2) 1.000 0.050(1) Uani c 4 .
C18 0.6317(4) 0.2478(4) 0.0090(2) 1.000 0.074(2) Uani c 4 .
C19 0.6820(4) 0.2774(6) 0.0618(5) 1.000 0.123(4) Uani c 4 .
C20 0.6342(5) 0.3363(6) -0.0387(4) 1.000 0.123(3) Uani c 4 .
C21 0.6673(5) 0.1480(5) -0.0206(4) 1.000 0.114(3) Uani c 4 .
C22 0.4615(3) 0.0686(3) 0.1623(2) 1.000 0.056(1) Uani c 4 .
C23 0.3902(3) 0.0619(3) 0.1991(2) 1.000 0.060(2) Uani c 4 .
C24 0.3212(3) 0.0409(3) 0.1701(2) 1.000 0.060(2) Uani c 4 .
C25 0.2554(3) 0.0297(4) 0.2028(2) 1.000 0.062(2) Uani c 4 .
C26 0.2620(3) 0.0305(3) 0.2669(2) 1.000 0.060(2) Uani c 4 .
C27 0.3264(3) 0.0548(3) 0.2982(2) 1.000 0.063(2) Uani c 4 .
C28 0.3931(3) 0.0740(3) 0.2623(2) 1.000 0.059(2) Uani c 4 .
C29 0.1787(3) 0.0136(5) 0.1710(3) 1.000 0.075(2) Uani c 4 D
C30 0.1125(4) 0.008(2) 0.2094(4) 1.000 0.24(1) Uani c 4 D
C31 0.1626(8) 0.099(2) 0.129(1) 1.000 0.37(2) Uani c 4 .
C32 0.1783(6) -0.086(1) 0.1374(9) 1.000 0.33(1) Uani c 4 D
C33 0.3337(3) 0.0618(3) 0.3652(2) 1.000 0.060(2) Uani c 4 .
C34 0.3072(3) 0.1659(3) 0.3946(2) 1.000 0.056(1) Uani c 4 .
C35 0.2203(3) 0.1710(3) 0.3948(2) 1.000 0.055(1) Uani c 4 .
C36 0.1890(3) 0.2759(4) 0.4167(2) 1.000 0.057(1) Uani c 4 .
C37 0.2196(3) 0.3668(4) 0.3792(2) 1.000 0.066(2) Uani c 4 .
C38 0.3078(3) 0.3717(3) 0.3779(2) 1.000 0.052(1) Uani c 4 .
C39 0.3375(2) 0.2619(3) 0.3607(2) 1.000 0.053(1) Uani c 4 .
C40 0.0984(3) 0.2778(4) 0.4154(3) 1.000 0.077(2) Uani c 4 .
C41 0.0713(4) 0.1903(7) 0.4563(4) 1.000 0.117(3) Uani c 4 .
C42 0.0710(4) 0.3820(6) 0.4403(4) 1.000 0.111(3) Uani c 4 .
C43 0.0675(4) 0.2629(7) 0.3525(3) 1.000 0.103(3) Uani c 4 .
C44 0.3333(3) 0.4581(3) 0.3336(2) 1.000 0.056(1) Uani c 4 .
C45 0.3113(6) 0.7451(5) 0.2599(5) 1.000 0.122(4) Uani c 4 .
C46 0.3718(6) 0.7479(9) 0.2200(5) 1.000 0.155(5) Uani c 4 .
C47 -0.118(1) 0.261(1) 0.1168(7) 1.000 0.182(5) Uiso c 4 .
H1 0.4002 0.4527 0.0807 1.000 0.074 Uiso h 4 .
H2 0.4589 0.4600 0.1356 1.000 0.074 Uiso h 4 .
H3 0.3039 0.0055 0.3817 1.000 0.078 Uiso h 4 .
H4 0.3859 0.0516 0.3765 1.000 0.078 Uiso h 4 .
H5 0.3874 0.4609 0.3369 1.000 0.072 Uiso h 4 .
H6 0.3123 0.5239 0.3473 1.000 0.072 Uiso h 4 .
H8 0.4638 0.0049 0.1385 1.000 0.073 Uiso h 4 .
H9 0.5033 0.0707 0.1912 1.000 0.073 Uiso h 4 .
H10 0.2054 0.4962 0.2720 1.000 0.077 Uiso h 4 .
H11 0.2719 0.4488 0.0977 1.000 0.080 Uiso h 4 .
H12 0.0841 0.5762 0.2188 1.000 0.248 Uiso h 4 .
H13 0.0389 0.4885 0.1828 1.000 0.248 Uiso h 4 .
H14 0.0982 0.4565 0.2342 1.000 0.248 Uiso h 4 .
H15 0.1657 0.6197 0.0906 1.000 0.319 Uiso h 4 .
H16 0.1044 0.6547 0.1369 1.000 0.319 Uiso h 4 .
H17 0.1905 0.6595 0.1559 1.000 0.319 Uiso h 4 .
H18 0.0968 0.3795 0.1200 1.000 0.377 Uiso h 4 .
H19 0.0901 0.4787 0.0771 1.000 0.377 Uiso h 4 .
H20 0.1670 0.4171 0.0835 1.000 0.377 Uiso h 4 .
H21 0.5502 0.3775 0.0692 1.000 0.056 Uiso h 4 .
H22 0.5837 0.1446 0.1055 1.000 0.062 Uiso h 4 .
H23 0.3587 0.2112 0.1055 1.000 0.065 Uiso h 4 .
H24 0.4003 0.1976 0.0434 1.000 0.065 Uiso h 4 .
H25 0.7037 0.2145 0.0795 1.000 0.160 Uiso h 4 .
H26 0.7217 0.3225 0.0477 1.000 0.160 Uiso h 4 .
H27 0.6534 0.3139 0.0920 1.000 0.160 Uiso h 4 .
H28 0.6406 0.4028 -0.0179 1.000 0.159 Uiso h 4 .
H29 0.6759 0.3251 -0.0653 1.000 0.159 Uiso h 4 .
H30 0.5877 0.3375 -0.0623 1.000 0.159 Uiso h 4 .
H31 0.6577 0.1493 -0.0640 1.000 0.148 Uiso h 4 .
H32 0.7208 0.1474 -0.0124 1.000 0.148 Uiso h 4 .
H33 0.6448 0.0858 -0.0036 1.000 0.148 Uiso h 4 .
H34 0.3192 0.0348 0.1263 1.000 0.079 Uiso h 4 .
H35 0.2180 0.0130 0.2897 1.000 0.077 Uiso h 4 .
H36 0.0917 0.0777 0.2154 1.000 0.315 Uiso h 4 .
H37 0.0753 -0.0360 0.1894 1.000 0.315 Uiso h 4 .
H38 0.1270 -0.0216 0.2483 1.000 0.315 Uiso h 4 .
H39 0.1811 0.0800 0.0898 1.000 0.477 Uiso h 4 .
H40 0.1092 0.1114 0.1260 1.000 0.477 Uiso h 4 .
H41 0.1877 0.1625 0.1433 1.000 0.477 Uiso h 4 .
H42 0.1617 -0.1424 0.1634 1.000 0.429 Uiso h 4 .
H43 0.1440 -0.0798 0.1029 1.000 0.429 Uiso h 4 .
H44 0.2281 -0.1020 0.1235 1.000 0.429 Uiso h 4 .
H45 0.2018 0.1593 0.3537 1.000 0.071 Uiso h 4 .
H46 0.2024 0.1161 0.4211 1.000 0.071 Uiso h 4 .
H47 0.2005 0.3598 0.3379 1.000 0.086 Uiso h 4 .
H48 0.2020 0.4319 0.3966 1.000 0.086 Uiso h 4 .
H49 0.3187 0.2525 0.3195 1.000 0.069 Uiso h 4 .
H50 0.0659 0.2181 0.4969 1.000 0.153 Uiso h 4 .
H51 0.0231 0.1654 0.4411 1.000 0.153 Uiso h 4 .
H52 0.1069 0.1330 0.4575 1.000 0.153 Uiso h 4 .
H53 0.0649 0.4307 0.4068 1.000 0.144 Uiso h 4 .
H54 0.0232 0.3717 0.4593 1.000 0.144 Uiso h 4 .
H55 0.1069 0.4102 0.4696 1.000 0.144 Uiso h 4 .
H56 0.0602 0.1888 0.3445 1.000 0.134 Uiso h 4 .
H57 0.0199 0.2990 0.3487 1.000 0.134 Uiso h 4 .
H58 0.1021 0.2914 0.3236 1.000 0.134 Uiso h 4 .
H60 0.3576 0.7869 0.1838 1.000 0.202 Uiso h 4 .
H61 0.4139 0.7821 0.2401 1.000 0.202 Uiso h 4 .
H62 0.3854 0.6769 0.2088 1.000 0.202 Uiso h 4 .
H63 -0.1657 0.2450 0.1337 1.000 0.237 Uiso h 4 .

loop_
_atom_type_symbol
_atom_type_number_in_cell
_atom_type_description
_atom_type_scat_dispersion_real
_atom_type_scat_dispersion_imag
_atom_type_scat_source
'H ' 280 'hydrogen ' 0.0000 0.0000 ' Int. Tab. C, 4.2.6.8, 6.1.1.4'
'C ' 188 'carbon ' 0.0181 0.0091 ' Int. Tab. C, 4.2.6.8, 6.1.1.4'
'N ' 4 'nitrogen ' 0.0311 0.0180 ' Int. Tab. C, 4.2.6.8, 6.1.1.4'
'O ' 40 'oxygen ' 0.0492 0.0322 ' Int. Tab. C, 4.2.6.8, 6.1.1.4'
'Cl ' 12 'chlorine ' 0.3639 0.7018 ' Int. Tab. C, 4.2.6.8, 6.1.1.4'

loop_
_geom_angle_atom_site_label_1
_geom_angle_atom_site_label_2
_geom_angle_atom_site_label_3
_geom_angle
_geom_angle_site_symmetry_1
_geom_angle_site_symmetry_2
_geom_angle_site_symmetry_3
_geom_angle_publ_flag
C12 O2 C16 88.3(3) . . . yes
C6 C1 C2 120.5(4) . . . yes
O1 C1 C2 120.1(4) . . . yes
O1 C1 C6 119.3(4) . . . yes
C3 C2 C1 118.4(4) . . . yes
C44 C2 C1 119.2(4) . . . yes
C44 C2 C3 122.0(4) . . . yes
H10 C3 C4 118.5 . . . no
C2 C3 C4 123.3(5) . . . yes
C2 C3 H10 118.2 . . . no
C7 C4 C5 120.8(5) . . . yes
C3 C4 C5 116.8(5) . . . yes
C3 C4 C7 122.4(5) . . . yes
H11 C5 C4 119.4 . . . no
C6 C5 C4 121.9(4) . . . yes
C6 C5 H11 118.7 . . . no
C1 C6 C5 118.5(4) . . . yes
C11 C6 C5 119.6(4) . . . yes
C11 C6 C1 121.2(4) . . . yes
C4 C7 C8 115.2(6) . . . yes
C10 C7 C8 109.9(9) . . . yes
C10 C7 C4 112.0(8) . . . yes
C9 C7 C8 106.3(8) . . . yes
C9 C7 C4 105.4(7) . . . yes
C9 C7 C10 107.5(9) . . . yes
H14 C8 H13 109.8 . . . no
C7 C8 H13 109.9 . . . no
C7 C8 H14 110.5 . . . no
H12 C8 H13 109.4 . . . no
H12 C8 H14 109.4 . . . no
H12 C8 C7 107.8 . . . no
H17 C9 H16 109.8 . . . no
C7 C9 H16 108.2 . . . no
C7 C9 H17 111.2 . . . no
H15 C9 H16 109.4 . . . no
H15 C9 H17 109.4 . . . no
H15 C9 C7 108.9 . . . no
H19 C10 H20 109.8 . . . no
C7 C10 H20 109.4 . . . no
C7 C10 H19 110.7 . . . no
H18 C10 H20 109.4 . . . no
H18 C10 H19 109.4 . . . no
H18 C10 C7 108.1 . . . no
C12 C11 H2 107.0 . . . no
C6 C11 H2 106.8 . . . no
C6 C11 C12 120.4(4) . . . yes
H1 C11 H2 109.8 . . . no
H1 C11 C12 106.2 . . . no
H1 C11 C6 106.4 . . . no
C13 C12 C17 111.9(3) . . . yes
O2 C12 C17 89.0(3) . . . yes
O2 C12 C13 106.2(3) . . . yes
C11 C12 C17 125.2(4) . . . yes
C11 C12 C13 109.3(3) . . . yes
C11 C12 O2 112.3(3) . . . yes
H21 C13 C12 107.1 . . . no
C14 C13 C12 111.6(3) . . . yes
C14 C13 H21 108.5 . . . no
O5 C13 C12 111.6(3) . . . yes
O5 C13 H21 107.9 . . . no
O5 C13 C14 110.0(3) . . . yes
C18 C14 C15 112.5(4) . . . yes
O6 C14 C15 105.5(4) . . . yes
O6 C14 C18 110.8(4) . . . yes
C13 C14 C15 110.2(4) . . . yes
C13 C14 C18 109.9(4) . . . yes
C13 C14 O6 107.7(4) . . . yes
C14 C15 C16 112.5(3) . . . yes
O7 C15 C16 111.8(3) . . . yes
O7 C15 C14 109.3(3) . . . yes
H22 C15 C16 105.3 . . . no
H22 C15 C14 108.9 . . . no
H22 C15 O7 108.8 . . . no
O2 C16 C22 114.1(3) . . . yes
C15 C16 C22 111.5(3) . . . yes
C15 C16 O2 102.3(3) . . . yes
C17 C16 C22 124.0(4) . . . yes
C17 C16 O2 87.9(3) . . . yes
C17 C16 C15 112.7(3) . . . yes
H23 C17 H24 109.8 . . . no
C16 C17 H24 114.9 . . . no
C16 C17 H23 115.2 . . . no
C12 C17 H24 114.8 . . . no
C12 C17 H23 115.2 . . . no
C12 C17 C16 85.4(3) . . . yes
C21 C18 C14 112.2(4) . . . yes
C19 C18 C14 112.9(5) . . . yes
C19 C18 C21 106.6(6) . . . yes
C20 C18 C14 109.5(5) . . . yes
C20 C18 C21 106.8(5) . . . yes
C20 C18 C19 108.6(6) . . . yes
H26 C19 C18 109.2 . . . no
H25 C19 C18 109.3 . . . no
H25 C19 H26 109.4 . . . no
H27 C19 C18 109.7 . . . no
H27 C19 H26 109.8 . . . no
H27 C19 H25 109.4 . . . no
C18 C20 H28 108.6 . . . no
H29 C20 H28 109.4 . . . no
H29 C20 C18 109.9 . . . no
H30 C20 H28 109.4 . . . no
H30 C20 C18 109.8 . . . no
H30 C20 H29 109.8 . . . no
C18 C21 H31 109.5 . . . no
H33 C21 H31 109.4 . . . no
H33 C21 C18 109.0 . . . no
H32 C21 H31 109.4 . . . no
H32 C21 C18 109.7 . . . no
H32 C21 H33 109.8 . . . no
C23 C22 H9 107.0 . . . no
C16 C22 H9 106.9 . . . no
C16 C22 C23 119.5(4) . . . yes
H8 C22 H9 109.8 . . . no
H8 C22 C23 106.7 . . . no
H8 C22 C16 106.7 . . . no
C24 C23 C28 119.1(5) . . . yes
C22 C23 C28 120.7(4) . . . yes
C22 C23 C24 120.3(4) . . . yes
H34 C24 C25 119.6 . . . no
C23 C24 C25 121.6(4) . . . yes
C23 C24 H34 118.8 . . . no
C24 C25 C29 121.9(4) . . . yes
C26 C25 C29 120.4(4) . . . yes
C26 C25 C24 117.6(5) . . . yes
H35 C26 C25 118.0 . . . no
C27 C26 C25 123.7(5) . . . yes
C27 C26 H35 118.3 . . . no
C26 C27 C33 124.8(5) . . . yes
C28 C27 C33 118.3(5) . . . yes
C28 C27 C26 117.0(4) . . . yes
C27 C28 O3 121.8(4) . . . yes
C23 C28 O3 117.8(4) . . . yes
C23 C28 C27 120.4(5) . . . yes
C25 C29 C30 117.7(5) . . . yes
C32 C29 C30 104.8(8) . . . yes
C32 C29 C25 109.7(7) . . . yes
C31 C29 C30 104(1) . . . yes
C31 C29 C25 110(1) . . . yes
C31 C29 C32 109(1) . . . yes
H38 C30 H36 109.4 . . . no
C29 C30 H36 110.7 . . . no
C29 C30 H38 109.1 . . . no
H37 C30 H36 109.4 . . . no
H37 C30 H38 109.8 . . . no
H37 C30 C29 108.5 . . . no
H40 C31 H39 109.4 . . . no
H41 C31 H39 109.4 . . . no
H41 C31 H40 109.8 . . . no
C29 C31 H39 108.1 . . . no
C29 C31 H40 110.2 . . . no
C29 C31 H41 109.9 . . . no
H44 C32 C29 110.2 . . . no
H42 C32 C29 109.6 . . . no
H42 C32 H44 109.4 . . . no
H43 C32 C29 108.4 . . . no
H43 C32 H44 109.8 . . . no
H43 C32 H42 109.4 . . . no
H3 C33 C34 107.4 . . . no
H4 C33 C34 108.0 . . . no
H4 C33 H3 109.8 . . . no
C27 C33 C34 116.5(4) . . . yes
C27 C33 H3 107.1 . . . no
C27 C33 H4 107.9 . . . no
C39 C34 O8 111.7(4) . . . yes
C35 C34 O8 106.5(3) . . . yes
C35 C34 C39 109.4(4) . . . yes
C33 C34 O8 107.3(4) . . . yes
C33 C34 C39 111.2(4) . . . yes
C33 C34 C35 110.6(4) . . . yes
C34 C35 H46 108.5 . . . no
C36 C35 H46 108.2 . . . no
C36 C35 C34 114.3(4) . . . yes
H45 C35 H46 109.8 . . . no
H45 C35 C34 108.0 . . . no
H45 C35 C36 108.1 . . . no
C40 C36 O9 106.6(4) . . . yes
C35 C36 O9 108.7(4) . . . yes
C35 C36 C40 112.4(4) . . . yes
C37 C36 O9 107.8(4) . . . yes
C37 C36 C40 110.5(4) . . . yes
C37 C36 C35 110.6(4) . . . yes
H47 C37 C38 108.3 . . . no
C36 C37 C38 114.2(4) . . . yes
C36 C37 H47 108.3 . . . no
H48 C37 C38 108.0 . . . no
H48 C37 H47 109.8 . . . no
H48 C37 C36 108.1 . . . no
C39 C38 C44 112.4(4) . . . yes
O10 C38 C44 106.6(3) . . . yes
O10 C38 C39 111.2(3) . . . yes
C37 C38 C44 110.4(4) . . . yes
C37 C38 C39 108.6(4) . . . yes
C37 C38 O10 107.5(4) . . . yes
C34 C39 O4 108.6(3) . . . yes
C38 C39 O4 109.5(3) . . . yes
C38 C39 C34 118.2(4) . . . yes
H49 C39 O4 113.6 . . . no
H49 C39 C34 103.8 . . . no
H49 C39 C38 103.2 . . . no
C41 C40 C43 110.0(6) . . . yes
C42 C40 C43 109.3(5) . . . yes
C42 C40 C41 108.3(6) . . . yes
C36 C40 C43 111.2(5) . . . yes
C36 C40 C41 108.2(5) . . . yes
C36 C40 C42 109.8(5) . . . yes
H51 C41 C40 109.2 . . . no
H52 C41 C40 110.4 . . . no
H52 C41 H51 109.8 . . . no
H50 C41 C40 108.7 . . . no
H50 C41 H51 109.4 . . . no
H50 C41 H52 109.4 . . . no
H53 C42 H55 109.4 . . . no
H54 C42 H55 109.8 . . . no
H54 C42 H53 109.4 . . . no
C40 C42 H55 110.4 . . . no
C40 C42 H53 108.3 . . . no
C40 C42 H54 109.5 . . . no
H56 C43 C40 109.7 . . . no
H58 C43 C40 109.7 . . . no
H58 C43 H56 109.4 . . . no
H57 C43 C40 108.9 . . . no
H57 C43 H56 109.4 . . . no
H57 C43 H58 109.8 . . . no
C2 C44 H5 107.5 . . . no
H6 C44 H5 109.8 . . . no
H6 C44 C2 107.4 . . . no
C38 C44 H5 106.7 . . . no
C38 C44 C2 118.1(4) . . . yes
C38 C44 H6 107.2 . . . no
N1 C45 C46 178(1) . . . yes
H61 C46 H60 109.4 . . . no
C45 C46 H60 109.7 . . . no
C45 C46 H61 108.9 . . . no
H62 C46 H60 109.4 . . . no
H62 C46 H61 109.8 . . . no
H62 C46 C45 109.7 . . . no
H63 C47 Cl1 112.9 . . . no
Cl3 C47 Cl1 111.0(9) . . . yes
Cl3 C47 H63 103.4 . . . no
Cl2 C47 Cl1 109.1(9) . . . yes
Cl2 C47 H63 106.3 . . . no
Cl2 C47 Cl3 114(1) . . . yes

loop_
_geom_bond_atom_site_label_1
_geom_bond_atom_site_label_2
_geom_bond_distance
_geom_bond_site_symmetry_1
_geom_bond_site_symmetry_2
_geom_bond_publ_flag
Cl1 C47 1.69(2) . . yes
Cl2 C47 1.74(2) . . yes
Cl3 C47 1.68(2) . . yes
O1 C1 1.380(6) . . yes
O2 C16 1.491(4) . . yes
O2 C12 1.474(5) . . yes
O3 C28 1.396(6) . . yes
O4 C39 1.439(6) . . yes
O5 C13 1.425(5) . . yes
O6 C14 1.433(7) . . yes
O7 C15 1.420(5) . . yes
O8 C34 1.448(5) . . yes
O9 C36 1.467(6) . . yes
O10 C38 1.442(5) . . yes
C1 C6 1.404(6) . . yes
C1 C2 1.401(7) . . yes
C2 C44 1.511(6) . . yes
C2 C3 1.355(7) . . yes
C3 C4 1.403(7) . . yes
C3 H10 0.960 . . no
C4 C7 1.526(8) . . yes
C4 C5 1.400(7) . . yes
C5 H11 0.960 . . no
C5 C6 1.379(7) . . yes
C6 C11 1.520(6) . . yes
C7 C9 1.55(2) . . yes
C7 C8 1.47(1) . . yes
C7 C10 1.45(2) . . yes
C8 H14 0.960 . . no
C8 H13 0.960 . . no
C8 H12 0.960 . . no
C9 H17 0.960 . . no
C9 H16 0.960 . . no
C9 H15 0.960 . . no
C10 H18 0.960 . . no
C10 H19 0.960 . . no
C10 H20 0.960 . . no
C11 H1 0.960 . . no
C11 C12 1.493(6) . . yes
C11 H2 0.960 . . no
C12 C13 1.535(5) . . yes
C12 C17 1.517(5) . . yes
C13 C14 1.576(6) . . yes
C13 H21 0.960 . . no
C14 C18 1.584(8) . . yes
C14 C15 1.568(6) . . yes
C15 H22 0.960 . . no
C15 C16 1.544(6) . . yes
C16 C22 1.485(6) . . yes
C16 C17 1.528(6) . . yes
C17 H23 0.960 . . no
C17 H24 0.960 . . no
C18 C19 1.49(1) . . yes
C18 C21 1.556(9) . . yes
C18 C20 1.53(1) . . yes
C19 H26 0.960 . . no
C19 H27 0.960 . . no
C19 H25 0.960 . . no
C20 H28 0.960 . . no
C20 H29 0.960 . . no
C20 H30 0.960 . . no
C21 H33 0.960 . . no
C21 H31 0.960 . . no
C21 H32 0.960 . . no
C22 H9 0.960 . . no
C22 C23 1.516(7) . . yes
C22 H8 0.960 . . no
C23 C24 1.387(7) . . yes
C23 C28 1.391(7) . . yes
C24 H34 0.960 . . no
C24 C25 1.389(7) . . yes
C25 C29 1.524(7) . . yes
C25 C26 1.403(7) . . yes
C26 C27 1.350(7) . . yes
C26 H35 0.960 . . no
C27 C28 1.454(7) . . yes
C27 C33 1.471(7) . . yes
C29 C32 1.46(2) . . yes
C29 C30 1.460(9) . . yes
C29 C31 1.44(2) . . yes
C30 H37 0.960 . . no
C30 H36 0.960 . . no
C30 H38 0.960 . . no
C31 H39 0.960 . . no
C31 H41 0.960 . . no
C31 H40 0.960 . . no
C32 H44 0.960 . . no
C32 H43 0.960 . . no
C32 H42 0.960 . . no
C33 C34 1.541(6) . . yes
C33 H4 0.960 . . no
C33 H3 0.960 . . no
C34 C39 1.524(6) . . yes
C34 C35 1.539(7) . . yes
C35 H46 0.960 . . no
C35 C36 1.518(6) . . yes
C35 H45 0.960 . . no
C36 C40 1.602(8) . . yes
C36 C37 1.518(7) . . yes
C37 H47 0.960 . . no
C37 H48 0.960 . . no
C37 C38 1.564(7) . . yes
C38 C39 1.532(6) . . yes
C38 C44 1.534(6) . . yes
C39 H49 0.960 . . no
C40 C43 1.479(9) . . yes
C40 C41 1.51(1) . . yes
C40 C42 1.51(1) . . yes
C41 H50 0.960 . . no
C41 H51 0.960 . . no
C41 H52 0.960 . . no
C42 H53 0.960 . . no
C42 H54 0.960 . . no
C42 H55 0.960 . . no
C43 H57 0.960 . . no
C43 H56 0.960 . . no
C43 H58 0.960 . . no
C44 H6 0.960 . . no
C44 H5 0.960 . . no
C45 C46 1.40(2) . . yes
C46 H62 0.960 . . no
C46 H60 0.960 . . no
C46 H61 0.960 . . no
C47 H63 0.960 . . no
C45 N1 1.17(2) . . yes

loop_
_geom_contact_atom_site_label_1
_geom_contact_atom_site_label_2
_geom_contact_distance
_geom_contact_site_symmetry_1
_geom_contact_site_symmetry_2
_geom_contact_publ_flag
? ? ? . . ?

loop_
_geom_torsion_atom_site_label_1
_geom_torsion_atom_site_label_2
_geom_torsion_atom_site_label_3
_geom_torsion_atom_site_label_4
_geom_torsion
_geom_torsion_site_symmetry_1
_geom_torsion_site_symmetry_2
_geom_torsion_site_symmetry_3
_geom_torsion_site_symmetry_4
_geom_torsion_publ_flag
? ? ? ? ? . . . . ?
